data_4108190
loop_
_publ_author_name
'Yasuhiro Arikawa'
'Taiki Asayama'
'Kazuki Itatani'
'Masayoshi Onishi'

_publ_contact_author_address
;
    Department of Applied Chemistry
    Faculty of Engineering
    Nagasaki University
    Nagasaki 852-8521
    Japan
;
_publ_contact_author_email onishi@nagasaki-u.ac.jp
_publ_contact_author_fax +81-95-819-2684
_publ_contact_author_name 'Masayoshi Onishi'
_publ_section_title
;
 N-C Bond Formation of NO Ligands on Ruthenium Complexes with Concurrent
 Vinylic C-H Activation and Subsequent Proton-Induced Reactivities of the
 Resulting Nitrosovinyl Species
;
_journal_name_full 'Journal of the American Chemical Society'
_journal_page_first 10508
_journal_page_last 10509
_journal_paper_doi 10.1021/ja804095u
_journal_volume 130
_journal_year 2008
_chemical_formula_moiety 'C19 H24 B N8 O3 Ru, B F4, C H2 Cl2 '
_chemical_formula_sum 'C20 H26 B2 Cl2 F4 N8 O3 Ru'
_chemical_formula_weight 696.07
_space_group_IT_number 2
_symmetry_cell_setting triclinic
_symmetry_Int_Tables_number 2
_symmetry_space_group_name_Hall '-P 1'
_symmetry_space_group_name_H-M 'P -1'
_audit_creation_date 2008-01-31
_audit_creation_method 'by CrystalStructure 3.8'
_cell_angle_alpha 69.01(2)
_cell_angle_beta 70.12(2)
_cell_angle_gamma 66.72(2)
_cell_formula_units_Z 2
_cell_length_a 9.923(4)
_cell_length_b 12.622(5)
_cell_length_c 13.472(5)
_cell_measurement_reflns_used 3226
_cell_measurement_temperature 296.1
_cell_measurement_theta_max 27.5
_cell_measurement_theta_min 3.1
_cell_volume 1407.8(10)
_computing_cell_refinement CrystalClear
_computing_data_collection CrystalClear
_computing_data_reduction CrystalStructure
_computing_publication_material 'CrystalStructure 3.8'
_computing_structure_refinement CRYSTALS
_computing_structure_solution SIR97
_diffrn_detector_area_resol_mean 7.31
_diffrn_measured_fraction_theta_full 0.927
_diffrn_measured_fraction_theta_max 0.927
_diffrn_measurement_device_type 'Rigaku Mercury'
_diffrn_measurement_method \w
_diffrn_radiation_type 'Mo K\a'
_diffrn_radiation_wavelength 0.71070
_diffrn_reflns_av_R_equivalents 0.012
_diffrn_reflns_limit_h_max 12
_diffrn_reflns_limit_h_min -11
_diffrn_reflns_limit_k_max 12
_diffrn_reflns_limit_k_min -16
_diffrn_reflns_limit_l_max 11
_diffrn_reflns_limit_l_min -17
_diffrn_reflns_number 10827
_diffrn_reflns_theta_full 27.48
_diffrn_reflns_theta_max 27.48
_exptl_absorpt_coefficient_mu 0.812
_exptl_absorpt_correction_T_max 0.850
_exptl_absorpt_correction_T_min 0.707
_exptl_absorpt_correction_type multi-scan
_exptl_absorpt_process_details 'Jacobson, R. (1998) Private communication'
_exptl_crystal_colour yellow
_exptl_crystal_density_diffrn 1.642
_exptl_crystal_description block
_exptl_crystal_F_000 700.00
_exptl_crystal_size_max 0.45
_exptl_crystal_size_mid 0.35
_exptl_crystal_size_min 0.20
_refine_diff_density_max 1.86
_refine_diff_density_min -1.98
_refine_ls_extinction_method none
_refine_ls_goodness_of_fit_ref 1.013
_refine_ls_hydrogen_treatment mixed
_refine_ls_number_parameters 380
_refine_ls_number_reflns 5998
_refine_ls_R_factor_gt 0.0584
_refine_ls_shift/su_max 0.0000
_refine_ls_structure_factor_coef Fsqd
_refine_ls_weighting_details 'w = 1/[0.0020Fo^2^ + 9.0000\s(Fo^2^) + 0.5000]/(4Fo^2^)'
_refine_ls_weighting_scheme calc
_refine_ls_wR_factor_ref 0.1533
_reflns_number_gt 5407
_reflns_number_total 5998
_reflns_threshold_expression F^2^>2.0\s(F^2^)
_cod_data_source_file ja804095u-file004.cif
_cod_data_source_block '__0635c'
_cod_original_cell_volume 1407.9(9)
_cod_original_formula_sum 'C20 H26 B2 Cl2 F4 N8 O3 Ru '
_cod_database_code 4108190

loop_
_symmetry_equiv_pos_site_id
_symmetry_equiv_pos_as_xyz
1 +X,+Y,+Z
2 -X,-Y,-Z

loop_
_atom_site_label
_atom_site_type_symbol
_atom_site_fract_x
_atom_site_fract_y
_atom_site_fract_z
_atom_site_U_iso_or_equiv
_atom_site_adp_type
_atom_site_occupancy
_atom_site_symmetry_multiplicity
_atom_site_calc_flag
_atom_site_refinement_flags
Ru(1) Ru -0.01678(4) 0.20471(3) 0.75784(2) 0.03400(9) Uani 1.00 1 d .
Cl(1) Cl 0.2029(3) 0.3936(2) 0.9683(2) 0.1144(7) Uiso 1.00 1 d .
Cl(21) Cl 0.2539(6) 0.3919(5) 1.1808(4) 0.1143(14) Uiso 0.50 1 d P
Cl(22) Cl 0.3060(6) 0.3140(5) 1.1581(4) 0.1212(15) Uiso 0.50 1 d P
F(1) F -0.3038(4) 0.3148(3) 0.3618(4) 0.1004(15) Uani 1.00 1 d .
F(2) F -0.0964(5) 0.1587(4) 0.3437(4) 0.1169(18) Uani 1.00 1 d .
F(3) F -0.1763(6) 0.2138(6) 0.4954(4) 0.146(2) Uani 1.00 1 d .
F(4) F -0.0795(6) 0.3230(5) 0.3471(8) 0.211(3) Uani 1.00 1 d .
O(1) O 0.1685(3) 0.0403(2) 0.7848(2) 0.0372(7) Uani 1.00 1 d .
O(2) O 0.4154(3) -0.0175(2) 0.6762(2) 0.0428(8) Uani 1.00 1 d .
O(3) O 0.2827(3) 0.0590(3) 0.5064(2) 0.0466(8) Uani 1.00 1 d .
N(1) N 0.0576(3) 0.1593(3) 0.6131(2) 0.0375(9) Uani 1.00 1 d .
N(2) N -0.1722(4) 0.3602(3) 0.7043(2) 0.0441(9) Uani 1.00 1 d .
N(3) N -0.3137(4) 0.3914(3) 0.7670(3) 0.0501(11) Uani 1.00 1 d .
N(4) N -0.0926(4) 0.2453(3) 0.9085(2) 0.0418(9) Uani 1.00 1 d .
N(5) N -0.2442(4) 0.2906(3) 0.9457(3) 0.0476(10) Uani 1.00 1 d .
N(6) N -0.1844(3) 0.1266(3) 0.8112(2) 0.0403(9) Uani 1.00 1 d .
N(7) N -0.3240(4) 0.1840(3) 0.8641(3) 0.0480(10) Uani 1.00 1 d .
N(8) N 0.1638(3) 0.2670(3) 0.7076(2) 0.0371(8) Uani 1.00 1 d .
C(1) C -0.1689(6) 0.4446(4) 0.6112(4) 0.0605(14) Uani 1.00 1 d .
C(2) C -0.3110(7) 0.5302(5) 0.6126(4) 0.0727(18) Uani 1.00 1 d .
C(3) C -0.3969(6) 0.4945(4) 0.7124(4) 0.0609(15) Uani 1.00 1 d .
C(4) C -0.0301(6) 0.2393(4) 0.9848(4) 0.0543(14) Uani 1.00 1 d .
C(5) C -0.1379(7) 0.2815(5) 1.0687(4) 0.0672(18) Uani 1.00 1 d .
C(6) C -0.2717(7) 0.3136(5) 1.0418(4) 0.0602(16) Uani 1.00 1 d .
C(7) C -0.1902(5) 0.0263(4) 0.8066(3) 0.0498(13) Uani 1.00 1 d .
C(8) C -0.3344(6) 0.0170(6) 0.8553(4) 0.0652(18) Uani 1.00 1 d .
C(9) C -0.4150(5) 0.1184(5) 0.8906(4) 0.0603(16) Uani 1.00 1 d .
C(10) C 0.1960(4) 0.0966(3) 0.5945(3) 0.0355(10) Uani 1.00 1 d .
C(11) C 0.2799(4) 0.0699(3) 0.6821(3) 0.0356(10) Uani 1.00 1 d .
C(12) C 0.2981(4) 0.1848(3) 0.6767(3) 0.0361(10) Uani 1.00 1 d .
C(13) C 0.4332(5) 0.2070(4) 0.6443(3) 0.0444(12) Uani 1.00 1 d .
C(14) C 0.4359(6) 0.3150(4) 0.6433(4) 0.0534(14) Uani 1.00 1 d .
C(15) C 0.3018(6) 0.3986(4) 0.6734(4) 0.0583(16) Uani 1.00 1 d .
C(16) C 0.1682(5) 0.3725(4) 0.7062(4) 0.0479(13) Uani 1.00 1 d .
C(17) C 0.2110(6) 0.0881(6) 0.4200(4) 0.0639(16) Uani 1.00 1 d .
C(18) C 0.4176(5) -0.1311(4) 0.6743(4) 0.0533(14) Uani 1.00 1 d .
C(19) C 0.2290(5) -0.0009(4) 0.8800(3) 0.0509(13) Uani 1.00 1 d .
C(20) C 0.1459(11) 0.4036(9) 1.1062(8) 0.118(3) Uiso 1.00 1 d .
B(1) B -0.3528(6) 0.3074(5) 0.8794(4) 0.0512(15) Uani 1.00 1 d .
B(2) B -0.1671(7) 0.2531(5) 0.3835(5) 0.0560(17) Uani 1.00 1 d .
H(1) H -0.013(6) 0.179(4) 0.568(4) 0.056(14) Uiso 1.00 1 c .
H(2) H -0.470(7) 0.336(6) 0.932(5) 0.10(2) Uiso 1.00 1 c .
H(3) H -0.0810 0.4466 0.5510 0.063 Uiso 1.00 1 c R
H(4) H -0.3416 0.6003 0.5545 0.077 Uiso 1.00 1 c R
H(5) H -0.5015 0.5365 0.7399 0.070 Uiso 1.00 1 c R
H(6) H 0.0774 0.2090 0.9810 0.068 Uiso 1.00 1 c R
H(7) H -0.1226 0.2873 1.1336 0.085 Uiso 1.00 1 c R
H(8) H -0.3704 0.3475 1.0849 0.071 Uiso 1.00 1 c R
H(9) H -0.1060 -0.0327 0.7740 0.061 Uiso 1.00 1 c R
H(10) H -0.3701 -0.0474 0.8627 0.085 Uiso 1.00 1 c R
H(11) H -0.5205 0.1392 0.9285 0.074 Uiso 1.00 1 c R
H(12) H 0.5263 0.1467 0.6222 0.053 Uiso 1.00 1 c R
H(13) H 0.5306 0.3319 0.6218 0.067 Uiso 1.00 1 c R
H(14) H 0.3009 0.4764 0.6718 0.074 Uiso 1.00 1 c R
H(15) H 0.0746 0.4321 0.7287 0.057 Uiso 1.00 1 c R
H(16) H 0.1716 0.0248 0.4303 0.075 Uiso 1.00 1 c R
H(17) H 0.2838 0.0968 0.3504 0.075 Uiso 1.00 1 c R
H(18) H 0.1289 0.1624 0.4205 0.075 Uiso 1.00 1 c R
H(19) H 0.3986 -0.1804 0.7485 0.063 Uiso 1.00 1 c R
H(20) H 0.5155 -0.1704 0.6337 0.063 Uiso 1.00 1 c R
H(21) H 0.3401 -0.1194 0.6394 0.063 Uiso 1.00 1 c R
H(22) H 0.3098 0.0318 0.8644 0.058 Uiso 1.00 1 c R
H(23) H 0.2680 -0.0874 0.8992 0.058 Uiso 1.00 1 c R
H(24) H 0.1499 0.0253 0.9404 0.058 Uiso 1.00 1 c R

loop_
_atom_site_aniso_label
_atom_site_aniso_U_11
_atom_site_aniso_U_22
_atom_site_aniso_U_33
_atom_site_aniso_U_12
_atom_site_aniso_U_13
_atom_site_aniso_U_23
Ru(1) 0.03129(19) 0.0379(2) 0.02802(19) -0.00960(13) -0.00545(13) -0.00586(13)
F(1) 0.077(2) 0.074(2) 0.165(4) 0.0109(19) -0.074(2) -0.042(2)
F(2) 0.098(3) 0.111(3) 0.156(4) 0.034(2) -0.066(3) -0.092(3)
F(3) 0.122(4) 0.193(5) 0.079(3) 0.019(3) -0.043(2) -0.045(3)
F(4) 0.083(3) 0.092(3) 0.428(12) -0.034(3) -0.055(5) -0.029(5)
O(1) 0.0374(14) 0.0398(15) 0.0324(14) -0.0133(12) -0.0094(11) -0.0042(11)
O(2) 0.0353(15) 0.0382(16) 0.0510(18) -0.0056(12) -0.0134(13) -0.0104(13)
O(3) 0.0332(15) 0.062(2) 0.0389(16) -0.0045(14) -0.0055(12) -0.0206(14)
N(1) 0.0302(16) 0.047(2) 0.0312(16) -0.0080(14) -0.0065(13) -0.0111(14)
N(2) 0.0399(19) 0.047(2) 0.0342(18) -0.0075(16) -0.0074(15) -0.0055(15)
N(3) 0.0365(19) 0.054(2) 0.050(2) -0.0010(17) -0.0102(17) -0.0167(19)
N(4) 0.045(2) 0.043(2) 0.0356(18) -0.0162(16) -0.0066(15) -0.0083(15)
N(5) 0.047(2) 0.054(2) 0.0325(18) -0.0118(18) 0.0016(15) -0.0151(16)
N(6) 0.0350(18) 0.047(2) 0.0343(18) -0.0140(15) -0.0042(14) -0.0075(15)
N(7) 0.0342(19) 0.063(2) 0.042(2) -0.0188(18) 0.0012(15) -0.0139(18)
N(8) 0.0360(17) 0.0387(18) 0.0320(17) -0.0119(14) -0.0049(13) -0.0065(14)
C(1) 0.064(3) 0.053(3) 0.040(2) -0.005(2) -0.013(2) 0.001(2)
C(2) 0.085(4) 0.056(3) 0.052(3) 0.002(3) -0.029(3) 0.001(2)
C(3) 0.052(2) 0.053(3) 0.070(3) 0.007(2) -0.027(2) -0.021(2)
C(4) 0.065(3) 0.062(3) 0.043(2) -0.024(2) -0.017(2) -0.011(2)
C(5) 0.091(4) 0.077(4) 0.046(2) -0.036(3) -0.012(2) -0.022(2)
C(6) 0.073(3) 0.063(3) 0.041(2) -0.025(2) 0.007(2) -0.025(2)
C(7) 0.054(2) 0.055(2) 0.043(2) -0.023(2) -0.008(2) -0.012(2)
C(8) 0.068(3) 0.085(4) 0.058(3) -0.050(3) -0.007(2) -0.014(2)
C(9) 0.042(2) 0.091(4) 0.053(2) -0.035(2) 0.002(2) -0.019(2)
C(10) 0.0318(19) 0.040(2) 0.034(2) -0.0123(16) -0.0056(15) -0.0103(16)
C(11) 0.0296(18) 0.038(2) 0.036(2) -0.0094(16) -0.0077(15) -0.0064(16)
C(12) 0.034(2) 0.040(2) 0.0320(19) -0.0109(17) -0.0088(16) -0.0057(16)
C(13) 0.036(2) 0.050(2) 0.044(2) -0.0144(19) -0.0094(18) -0.009(2)
C(14) 0.050(2) 0.056(3) 0.061(3) -0.027(2) -0.017(2) -0.007(2)
C(15) 0.073(3) 0.047(2) 0.065(3) -0.030(2) -0.020(2) -0.011(2)
C(16) 0.053(2) 0.042(2) 0.048(2) -0.016(2) -0.010(2) -0.012(2)
C(17) 0.051(2) 0.090(4) 0.046(2) -0.003(2) -0.011(2) -0.034(2)
C(18) 0.048(2) 0.040(2) 0.068(3) -0.007(2) -0.017(2) -0.013(2)
C(19) 0.054(2) 0.051(2) 0.040(2) -0.013(2) -0.021(2) 0.004(2)
B(1) 0.035(2) 0.064(3) 0.045(2) -0.010(2) 0.001(2) -0.019(2)
B(2) 0.053(3) 0.045(3) 0.072(4) -0.004(2) -0.025(2) -0.018(2)

loop_
_atom_type_symbol
_atom_type_description
_atom_type_scat_dispersion_real
_atom_type_scat_dispersion_imag
_atom_type_scat_source
C C 0.003 0.002
;
International Tables for Crystallography
(1992, Vol. C, Tables 4.2.6.8 and 6.1.1.4)
;
H H 0.000 0.000
;
International Tables for Crystallography
(1992, Vol. C, Table 6.1.1.4)
;
B B 0.001 0.001
;
International Tables for Crystallography
(1992, Vol. C, Tables 4.2.6.8 and 6.1.1.4)
;
Cl Cl 0.148 0.159
;
International Tables for Crystallography
(1992, Vol. C, Tables 4.2.6.8 and 6.1.1.4)
;
F F 0.017 0.010
;
International Tables for Crystallography
(1992, Vol. C, Tables 4.2.6.8 and 6.1.1.4)
;
N N 0.006 0.003
;
International Tables for Crystallography
(1992, Vol. C, Tables 4.2.6.8 and 6.1.1.4)
;
O O 0.011 0.006
;
International Tables for Crystallography
(1992, Vol. C, Tables 4.2.6.8 and 6.1.1.4)
;
Ru Ru -1.259 0.836
;
International Tables for Crystallography
(1992, Vol. C, Tables 4.2.6.8 and 6.1.1.4)
;

loop_
_geom_angle_atom_site_label_1
_geom_angle_atom_site_label_2
_geom_angle_atom_site_label_3
_geom_angle
_geom_angle_publ_flag
O(1) Ru(1) N(1) 76.10(12) yes
O(1) Ru(1) N(2) 169.85(12) yes
O(1) Ru(1) N(4) 102.59(12) yes
O(1) Ru(1) N(6) 96.70(13) yes
O(1) Ru(1) N(8) 78.04(12) yes
N(1) Ru(1) N(2) 94.39(14) yes
N(1) Ru(1) N(4) 178.08(14) yes
N(1) Ru(1) N(6) 92.03(17) yes
N(1) Ru(1) N(8) 86.64(17) yes
N(2) Ru(1) N(4) 87.00(14) yes
N(2) Ru(1) N(6) 87.06(16) yes
N(2) Ru(1) N(8) 98.11(15) yes
N(4) Ru(1) N(6) 86.71(17) yes
N(4) Ru(1) N(8) 94.48(17) yes
N(6) Ru(1) N(8) 174.74(12) yes
Cl(22) Cl(21) C(20) 78.6(7) yes
Cl(21) Cl(22) C(20) 66.6(6) yes
Ru(1) O(1) C(11) 98.37(18) yes
Ru(1) O(1) C(19) 121.4(2) yes
C(11) O(1) C(19) 112.4(3) yes
C(11) O(2) C(18) 116.8(4) yes
C(10) O(3) C(17) 116.4(3) yes
Ru(1) N(1) C(10) 113.6(3) yes
Ru(1) N(2) N(3) 120.5(2) yes
Ru(1) N(2) C(1) 132.6(3) yes
N(3) N(2) C(1) 106.8(3) yes
N(2) N(3) C(3) 109.4(3) yes
N(2) N(3) B(1) 118.6(3) yes
C(3) N(3) B(1) 131.9(3) yes
Ru(1) N(4) N(5) 117.5(3) yes
Ru(1) N(4) C(4) 136.6(3) yes
N(5) N(4) C(4) 105.9(3) yes
N(4) N(5) C(6) 109.2(4) yes
N(4) N(5) B(1) 120.3(4) yes
C(6) N(5) B(1) 130.5(4) yes
Ru(1) N(6) N(7) 119.0(3) yes
Ru(1) N(6) C(7) 133.9(2) yes
N(7) N(6) C(7) 107.1(4) yes
N(6) N(7) C(9) 109.1(4) yes
N(6) N(7) B(1) 119.0(4) yes
C(9) N(7) B(1) 131.9(4) yes
Ru(1) N(8) C(12) 113.3(3) yes
Ru(1) N(8) C(16) 129.4(2) yes
C(12) N(8) C(16) 117.2(4) yes
N(2) C(1) C(2) 109.8(4) yes
C(1) C(2) C(3) 105.2(4) yes
N(3) C(3) C(2) 108.8(4) yes
N(4) C(4) C(5) 110.8(5) yes
C(4) C(5) C(6) 105.4(6) yes
N(5) C(6) C(5) 108.7(4) yes
N(6) C(7) C(8) 110.3(4) yes
C(7) C(8) C(9) 104.9(6) yes
N(7) C(9) C(8) 108.6(4) yes
O(3) C(10) N(1) 129.6(4) yes
O(3) C(10) C(11) 114.5(3) yes
N(1) C(10) C(11) 115.6(4) yes
O(1) C(11) O(2) 112.6(2) yes
O(1) C(11) C(10) 102.3(3) yes
O(1) C(11) C(12) 107.3(3) yes
O(2) C(11) C(10) 116.0(4) yes
O(2) C(11) C(12) 110.3(4) yes
C(10) C(11) C(12) 107.7(3) yes
N(8) C(12) C(11) 112.7(4) yes
N(8) C(12) C(13) 122.6(4) yes
C(11) C(12) C(13) 124.8(3) yes
C(12) C(13) C(14) 119.5(4) yes
C(13) C(14) C(15) 118.5(5) yes
C(14) C(15) C(16) 120.2(6) yes
N(8) C(16) C(15) 122.0(4) yes
Cl(1) C(20) Cl(21) 127.0(6) yes
Cl(1) C(20) Cl(22) 103.6(5) yes
Cl(21) C(20) Cl(22) 34.8(4) yes
N(3) B(1) N(5) 108.0(5) yes
N(3) B(1) N(7) 108.6(4) yes
N(5) B(1) N(7) 107.3(3) yes
F(1) B(2) F(2) 113.9(7) yes
F(1) B(2) F(3) 111.3(5) yes
F(1) B(2) F(4) 111.0(5) yes
F(2) B(2) F(3) 107.4(5) yes
F(2) B(2) F(4) 109.2(5) yes
F(3) B(2) F(4) 103.6(8) yes
Ru(1) N(1) H(1) 120(3) no
C(10) N(1) H(1) 126(3) no
N(2) C(1) H(3) 125.1 no
C(2) C(1) H(3) 125.1 no
C(1) C(2) H(4) 127.4 no
C(3) C(2) H(4) 127.4 no
N(3) C(3) H(5) 125.6 no
C(2) C(3) H(5) 125.6 no
N(4) C(4) H(6) 124.6 no
C(5) C(4) H(6) 124.6 no
C(4) C(5) H(7) 127.3 no
C(6) C(5) H(7) 127.3 no
N(5) C(6) H(8) 125.7 no
C(5) C(6) H(8) 125.6 no
N(6) C(7) H(9) 124.8 no
C(8) C(7) H(9) 124.8 no
C(7) C(8) H(10) 127.5 no
C(9) C(8) H(10) 127.5 no
N(7) C(9) H(11) 125.7 no
C(8) C(9) H(11) 125.7 no
C(12) C(13) H(12) 120.2 no
C(14) C(13) H(12) 120.2 no
C(13) C(14) H(13) 120.7 no
C(15) C(14) H(13) 120.7 no
C(14) C(15) H(14) 119.9 no
C(16) C(15) H(14) 119.9 no
N(8) C(16) H(15) 119.0 no
C(15) C(16) H(15) 119.0 no
O(3) C(17) H(16) 109.5 no
O(3) C(17) H(17) 109.5 no
O(3) C(17) H(18) 109.5 no
H(16) C(17) H(17) 109.5 no
H(16) C(17) H(18) 109.5 no
H(17) C(17) H(18) 109.5 no
O(2) C(18) H(19) 109.5 no
O(2) C(18) H(20) 109.5 no
O(2) C(18) H(21) 109.5 no
H(19) C(18) H(20) 109.5 no
H(19) C(18) H(21) 109.5 no
H(20) C(18) H(21) 109.5 no
O(1) C(19) H(22) 109.5 no
O(1) C(19) H(23) 109.5 no
O(1) C(19) H(24) 109.5 no
H(22) C(19) H(23) 109.5 no
H(22) C(19) H(24) 109.5 no
H(23) C(19) H(24) 109.5 no
N(3) B(1) H(2) 118(3) no
N(5) B(1) H(2) 106(4) no
N(7) B(1) H(2) 109(4) no

loop_
_geom_bond_atom_site_label_1
_geom_bond_atom_site_label_2
_geom_bond_distance
_geom_bond_publ_flag
Ru(1) O(1) 2.172(2) yes
Ru(1) N(1) 2.041(4) yes
Ru(1) N(2) 2.025(3) yes
Ru(1) N(4) 2.085(4) yes
Ru(1) N(6) 2.057(4) yes
Ru(1) N(8) 2.048(4) yes
Cl(1) C(20) 1.784(11) yes
Cl(21) Cl(22) 1.017(9) yes
Cl(21) C(20) 1.637(15) yes
Cl(22) C(20) 1.749(12) yes
F(1) B(2) 1.343(7) yes
F(2) B(2) 1.319(9) yes
F(3) B(2) 1.391(8) yes
F(4) B(2) 1.334(10) yes
O(1) C(11) 1.480(4) yes
O(1) C(19) 1.441(6) yes
O(2) C(11) 1.360(4) yes
O(2) C(18) 1.435(7) yes
O(3) C(10) 1.327(5) yes
O(3) C(17) 1.431(7) yes
N(1) C(10) 1.275(4) yes
N(2) N(3) 1.354(4) yes
N(2) C(1) 1.323(5) yes
N(3) C(3) 1.340(6) yes
N(3) B(1) 1.530(6) yes
N(4) N(5) 1.361(5) yes
N(4) C(4) 1.338(8) yes
N(5) C(6) 1.341(7) yes
N(5) B(1) 1.531(9) yes
N(6) N(7) 1.363(4) yes
N(6) C(7) 1.313(8) yes
N(7) C(9) 1.338(9) yes
N(7) B(1) 1.545(9) yes
N(8) C(12) 1.366(4) yes
N(8) C(16) 1.342(7) yes
C(1) C(2) 1.396(7) yes
C(2) C(3) 1.351(7) yes
C(4) C(5) 1.366(7) yes
C(5) C(6) 1.361(10) yes
C(7) C(8) 1.390(8) yes
C(8) C(9) 1.368(9) yes
C(10) C(11) 1.536(7) yes
C(11) C(12) 1.504(7) yes
C(12) C(13) 1.371(7) yes
C(13) C(14) 1.369(9) yes
C(14) C(15) 1.371(6) yes
C(15) C(16) 1.381(9) yes
N(1) H(1) 0.98(6) no
C(1) H(3) 0.970 no
C(2) H(4) 0.970 no
C(3) H(5) 0.970 no
C(4) H(6) 0.970 no
C(5) H(7) 0.970 no
C(6) H(8) 0.970 no
C(7) H(9) 0.970 no
C(8) H(10) 0.970 no
C(9) H(11) 0.970 no
C(13) H(12) 0.970 no
C(14) H(13) 0.970 no
C(15) H(14) 0.970 no
C(16) H(15) 0.970 no
C(17) H(16) 0.970 no
C(17) H(17) 0.970 no
C(17) H(18) 0.970 no
C(18) H(19) 0.970 no
C(18) H(20) 0.970 no
C(18) H(21) 0.970 no
C(19) H(22) 0.970 no
C(19) H(23) 0.970 no
C(19) H(24) 0.970 no
B(1) H(2) 1.13(6) no

loop_
_geom_contact_atom_site_label_1
_geom_contact_atom_site_label_2
_geom_contact_distance
_geom_contact_site_symmetry_2
Cl(1) C(4) 3.477(8) .
Cl(21) F(4) 3.544(8) 1_556
Cl(21) N(3) 3.357(9) 2_567
Cl(21) C(2) 3.536(11) 2_567
Cl(21) C(3) 3.258(11) 2_567
F(1) C(2) 3.497(7) 2_466
F(1) C(3) 3.203(6) 2_466
F(1) C(15) 3.482(8) 2_566
F(1) C(18) 3.184(9) 2_556
F(2) O(3) 3.542(6) 2_556
F(2) C(5) 3.567(8) 1_554
F(2) C(7) 3.445(6) 2_556
F(2) C(10) 3.478(8) 2_556
F(2) C(17) 3.237(9) .
F(2) C(18) 3.435(9) 2_556
F(3) N(1) 2.972(8) .
F(3) C(17) 3.464(7) .
F(4) Cl(21) 3.544(8) 1_554
F(4) C(15) 3.299(7) 2_566
F(4) C(16) 3.442(8) 2_566
F(4) C(17) 3.339(7) .
F(4) C(20) 3.327(12) 1_554
O(2) O(3) 3.158(3) 2_656
O(2) C(17) 3.341(6) 2_656
O(3) F(2) 3.542(6) 2_556
O(3) O(2) 3.158(3) 2_656
O(3) C(18) 3.351(5) 2_656
N(1) F(3) 2.972(8) .
N(3) Cl(21) 3.357(9) 2_567
N(5) C(19) 3.544(6) 2_557
N(7) C(19) 3.591(6) 2_557
C(2) Cl(21) 3.536(11) 2_567
C(2) F(1) 3.497(7) 2_466
C(3) Cl(21) 3.258(11) 2_567
C(3) F(1) 3.203(6) 2_466
C(4) Cl(1) 3.477(8) .
C(5) F(2) 3.567(8) 1_556
C(6) C(19) 3.588(8) 2_557
C(7) F(2) 3.445(6) 2_556
C(10) F(2) 3.478(8) 2_556
C(15) F(1) 3.482(8) 2_566
C(15) F(4) 3.299(7) 2_566
C(16) F(4) 3.442(8) 2_566
C(17) F(2) 3.237(9) .
C(17) F(3) 3.464(7) .
C(17) F(4) 3.339(7) .
C(17) O(2) 3.341(6) 2_656
C(18) F(1) 3.184(9) 2_556
C(18) F(2) 3.435(9) 2_556
C(18) O(3) 3.351(5) 2_656
C(19) N(5) 3.544(6) 2_557
C(19) N(7) 3.591(6) 2_557
C(19) C(6) 3.588(8) 2_557
C(20) F(4) 3.327(12) 1_556
Cl(1) H(2) 2.93(7) 1_655
Cl(1) H(6) 2.978 .
Cl(1) H(11) 3.376 1_655
Cl(21) H(5) 3.497 2_567
Cl(21) H(8) 3.387 1_655
Cl(21) H(15) 3.249 2_567
Cl(21) H(17) 3.561 1_556
Cl(22) H(2) 3.09(6) 1_655
Cl(22) H(8) 3.175 1_655
Cl(22) H(10) 3.266 2_557
Cl(22) H(17) 3.047 1_556
Cl(22) H(18) 3.583 1_556
Cl(22) H(19) 3.178 2_657
Cl(22) H(20) 3.391 2_657
F(1) H(4) 3.161 2_466
F(1) H(5) 2.495 2_466
F(1) H(7) 3.052 1_554
F(1) H(13) 3.371 1_455
F(1) H(14) 2.519 2_566
F(1) H(19) 3.162 2_556
F(1) H(20) 3.256 2_556
F(1) H(21) 2.636 2_556
F(2) H(1) 3.51(7) .
F(2) H(7) 2.755 1_554
F(2) H(9) 2.488 2_556
F(2) H(16) 2.904 .
F(2) H(16) 3.156 2_556
F(2) H(17) 3.564 .
F(2) H(18) 2.786 .
F(2) H(19) 3.501 2_556
F(2) H(21) 2.576 2_556
F(3) H(1) 1.99(7) .
F(3) H(12) 3.139 1_455
F(3) H(13) 2.934 1_455
F(3) H(16) 3.363 .
F(3) H(16) 2.798 2_556
F(3) H(18) 2.730 .
F(3) H(21) 3.527 2_556
F(4) H(1) 3.02(5) .
F(4) H(7) 3.251 1_554
F(4) H(14) 2.612 2_566
F(4) H(15) 2.902 2_566
F(4) H(18) 2.451 .
O(2) H(17) 2.684 2_656
O(3) H(12) 3.230 2_656
O(3) H(20) 2.703 2_656
N(3) H(13) 3.287 1_455
N(4) H(23) 3.112 2_557
N(4) H(24) 3.449 2_557
N(5) H(23) 2.702 2_557
N(5) H(24) 3.573 2_557
N(6) H(23) 3.591 2_557
N(6) H(24) 3.264 2_557
N(7) H(13) 3.596 1_455
N(7) H(23) 3.138 2_557
N(7) H(24) 3.376 2_557
N(8) H(4) 3.500 2_566
C(1) H(3) 3.110 2_566
C(2) H(13) 3.392 1_455
C(2) H(20) 3.552 1_465
C(3) H(8) 3.569 2_467
C(3) H(13) 3.127 1_455
C(3) H(14) 3.330 1_455
C(4) H(23) 3.258 2_557
C(5) H(9) 3.595 2_557
C(5) H(19) 3.227 2_557
C(5) H(23) 3.035 2_557
C(6) H(19) 2.872 2_557
C(6) H(23) 2.664 2_557
C(7) H(6) 3.424 2_557
C(7) H(16) 3.409 2_556
C(7) H(17) 3.548 2_556
C(7) H(24) 3.365 2_557
C(8) H(11) 3.117 2_457
C(8) H(12) 3.454 1_455
C(8) H(17) 3.366 2_556
C(8) H(22) 3.423 1_455
C(8) H(24) 3.579 2_557
C(9) H(10) 3.310 2_457
C(9) H(11) 3.438 2_457
C(9) H(22) 3.474 1_455
C(9) H(22) 3.446 2_557
C(9) H(23) 3.444 2_557
C(9) H(24) 3.568 2_557
C(10) H(20) 3.547 2_656
C(12) H(4) 3.347 2_566
C(13) H(4) 3.026 2_566
C(14) H(4) 2.827 2_566
C(15) H(4) 2.956 2_566
C(15) H(5) 3.553 1_655
C(16) H(3) 3.574 2_566
C(16) H(4) 3.302 2_566
C(17) H(9) 3.483 2_556
C(17) H(12) 3.161 2_656
C(17) H(20) 3.054 2_656
C(18) H(8) 3.440 2_557
C(18) H(17) 3.053 2_656
C(20) H(7) 3.379 .
C(20) H(15) 3.231 2_567
B(1) H(23) 3.353 2_557
B(2) H(1) 3.03(6) .
B(2) H(7) 3.132 1_554
B(2) H(14) 3.041 2_566
B(2) H(16) 3.533 .
B(2) H(16) 3.513 2_556
B(2) H(18) 2.849 .
B(2) H(21) 2.985 2_556
H(1) F(2) 3.51(7) .
H(1) F(3) 1.99(7) .
H(1) F(4) 3.02(5) .
H(1) B(2) 3.03(6) .
H(1) H(16) 3.498 2_556
H(2) Cl(1) 2.93(7) 1_455
H(2) Cl(22) 3.09(6) 1_455
H(2) H(23) 3.470 2_557
H(3) C(1) 3.110 2_566
H(3) C(16) 3.574 2_566
H(3) H(3) 2.275 2_566
H(3) H(15) 3.512 2_566
H(4) F(1) 3.161 2_466
H(4) N(8) 3.500 2_566
H(4) C(12) 3.347 2_566
H(4) C(13) 3.026 2_566
H(4) C(14) 2.827 2_566
H(4) C(15) 2.956 2_566
H(4) C(16) 3.302 2_566
H(4) H(12) 3.482 2_566
H(4) H(13) 3.194 2_566
H(4) H(14) 3.371 2_566
H(4) H(20) 3.076 1_465
H(5) Cl(21) 3.497 2_567
H(5) F(1) 2.495 2_466
H(5) C(15) 3.553 1_455
H(5) H(8) 2.880 2_467
H(5) H(13) 3.354 1_455
H(5) H(14) 2.857 1_455
H(5) H(19) 3.344 1_465
H(5) H(20) 3.507 1_465
H(6) Cl(1) 2.978 .
H(6) C(7) 3.424 2_557
H(6) H(9) 3.287 2_557
H(6) H(11) 3.598 1_655
H(7) F(1) 3.052 1_556
H(7) F(2) 2.755 1_556
H(7) F(4) 3.251 1_556
H(7) C(20) 3.379 .
H(7) B(2) 3.132 1_556
H(7) H(9) 3.211 2_557
H(7) H(19) 3.206 2_557
H(7) H(23) 3.572 2_557
H(8) Cl(21) 3.387 1_455
H(8) Cl(22) 3.175 1_455
H(8) C(3) 3.569 2_467
H(8) C(18) 3.440 2_557
H(8) H(5) 2.880 2_467
H(8) H(19) 2.493 2_557
H(8) H(23) 2.977 2_557
H(9) F(2) 2.488 2_556
H(9) C(5) 3.595 2_557
H(9) C(17) 3.483 2_556
H(9) H(6) 3.287 2_557
H(9) H(7) 3.211 2_557
H(9) H(16) 2.996 2_556
H(9) H(17) 3.269 2_556
H(10) Cl(22) 3.266 2_557
H(10) C(9) 3.310 2_457
H(10) H(11) 2.649 2_457
H(10) H(12) 3.484 1_455
H(10) H(17) 2.924 2_556
H(10) H(22) 2.924 1_455
H(11) Cl(1) 3.376 1_455
H(11) C(8) 3.117 2_457
H(11) C(9) 3.438 2_457
H(11) H(6) 3.598 1_455
H(11) H(10) 2.649 2_457
H(11) H(11) 3.283 2_457
H(11) H(22) 3.009 1_455
H(11) H(22) 3.592 2_557
H(12) F(3) 3.139 1_655
H(12) O(3) 3.230 2_656
H(12) C(8) 3.454 1_655
H(12) C(17) 3.161 2_656
H(12) H(4) 3.482 2_566
H(12) H(10) 3.484 1_655
H(12) H(16) 2.949 2_656
H(12) H(17) 2.866 2_656
H(12) H(20) 3.504 2_656
H(12) H(21) 3.410 2_656
H(13) F(1) 3.371 1_655
H(13) F(3) 2.934 1_655
H(13) N(3) 3.287 1_655
H(13) N(7) 3.596 1_655
H(13) C(2) 3.392 1_655
H(13) C(3) 3.127 1_655
H(13) H(4) 3.194 2_566
H(13) H(5) 3.354 1_655
H(14) F(1) 2.519 2_566
H(14) F(4) 2.612 2_566
H(14) C(3) 3.330 1_655
H(14) B(2) 3.041 2_566
H(14) H(4) 3.371 2_566
H(14) H(5) 2.857 1_655
H(15) Cl(21) 3.249 2_567
H(15) F(4) 2.902 2_566
H(15) C(20) 3.231 2_567
H(15) H(3) 3.512 2_566
H(16) F(2) 2.904 .
H(16) F(2) 3.156 2_556
H(16) F(3) 3.363 .
H(16) F(3) 2.798 2_556
H(16) C(7) 3.409 2_556
H(16) B(2) 3.533 .
H(16) B(2) 3.513 2_556
H(16) H(1) 3.498 2_556
H(16) H(9) 2.996 2_556
H(16) H(12) 2.949 2_656
H(16) H(16) 3.466 2_556
H(17) Cl(21) 3.561 1_554
H(17) Cl(22) 3.047 1_554
H(17) F(2) 3.564 .
H(17) O(2) 2.684 2_656
H(17) C(7) 3.548 2_556
H(17) C(8) 3.366 2_556
H(17) C(18) 3.053 2_656
H(17) H(9) 3.269 2_556
H(17) H(10) 2.924 2_556
H(17) H(12) 2.866 2_656
H(17) H(19) 3.403 2_656
H(17) H(20) 2.602 2_656
H(18) Cl(22) 3.583 1_554
H(18) F(2) 2.786 .
H(18) F(3) 2.730 .
H(18) F(4) 2.451 .
H(18) B(2) 2.849 .
H(18) H(20) 3.387 2_656
H(19) Cl(22) 3.178 2_657
H(19) F(1) 3.162 2_556
H(19) F(2) 3.501 2_556
H(19) C(5) 3.227 2_557
H(19) C(6) 2.872 2_557
H(19) H(5) 3.344 1_645
H(19) H(7) 3.206 2_557
H(19) H(8) 2.493 2_557
H(19) H(17) 3.403 2_656
H(20) Cl(22) 3.391 2_657
H(20) F(1) 3.256 2_556
H(20) O(3) 2.703 2_656
H(20) C(2) 3.552 1_645
H(20) C(10) 3.547 2_656
H(20) C(17) 3.054 2_656
H(20) H(4) 3.076 1_645
H(20) H(5) 3.507 1_645
H(20) H(12) 3.504 2_656
H(20) H(17) 2.602 2_656
H(20) H(18) 3.387 2_656
H(21) F(1) 2.636 2_556
H(21) F(2) 2.576 2_556
H(21) F(3) 3.527 2_556
H(21) B(2) 2.985 2_556
H(21) H(12) 3.410 2_656
H(22) C(8) 3.423 1_655
H(22) C(9) 3.474 1_655
H(22) C(9) 3.446 2_557
H(22) H(10) 2.924 1_655
H(22) H(11) 3.009 1_655
H(22) H(11) 3.592 2_557
H(23) N(4) 3.112 2_557
H(23) N(5) 2.702 2_557
H(23) N(6) 3.591 2_557
H(23) N(7) 3.138 2_557
H(23) C(4) 3.258 2_557
H(23) C(5) 3.035 2_557
H(23) C(6) 2.664 2_557
H(23) C(9) 3.444 2_557
H(23) B(1) 3.353 2_557
H(23) H(2) 3.470 2_557
H(23) H(7) 3.572 2_557
H(23) H(8) 2.977 2_557
H(24) N(4) 3.449 2_557
H(24) N(5) 3.573 2_557
H(24) N(6) 3.264 2_557
H(24) N(7) 3.376 2_557
H(24) C(7) 3.365 2_557
H(24) C(8) 3.579 2_557
H(24) C(9) 3.568 2_557
H(24) H(24) 3.059 2_557

loop_
_geom_torsion_atom_site_label_1
_geom_torsion_atom_site_label_2
_geom_torsion_atom_site_label_3
_geom_torsion_atom_site_label_4
_geom_torsion
O(1) Ru(1) N(1) C(10) -26.5(3)
N(1) Ru(1) O(1) C(11) 46.6(3)
N(1) Ru(1) O(1) C(19) 169.4(3)
O(1) Ru(1) N(2) N(3) 155.1(8)
O(1) Ru(1) N(2) C(1) -21.5(15)
N(2) Ru(1) O(1) C(11) 25.8(11)
N(2) Ru(1) O(1) C(19) 148.6(10)
O(1) Ru(1) N(4) N(5) -141.2(3)
O(1) Ru(1) N(4) C(4) 39.0(5)
N(4) Ru(1) O(1) C(11) -134.9(3)
N(4) Ru(1) O(1) C(19) -12.0(3)
O(1) Ru(1) N(6) N(7) 145.7(3)
O(1) Ru(1) N(6) C(7) -34.1(4)
N(6) Ru(1) O(1) C(11) 137.0(3)
N(6) Ru(1) O(1) C(19) -100.1(3)
O(1) Ru(1) N(8) C(12) 23.7(2)
O(1) Ru(1) N(8) C(16) -152.9(4)
N(8) Ru(1) O(1) C(11) -42.9(3)
N(8) Ru(1) O(1) C(19) 80.0(3)
N(1) Ru(1) N(2) N(3) 134.8(4)
N(1) Ru(1) N(2) C(1) -41.7(6)
N(2) Ru(1) N(1) C(10) 149.9(3)
N(1) Ru(1) N(4) N(5) -94(4)
N(1) Ru(1) N(4) C(4) 86(5)
N(4) Ru(1) N(1) C(10) -74(5)
N(1) Ru(1) N(6) N(7) -138.1(3)
N(1) Ru(1) N(6) C(7) 42.1(4)
N(6) Ru(1) N(1) C(10) -122.9(3)
N(1) Ru(1) N(8) C(12) -52.8(3)
N(1) Ru(1) N(8) C(16) 130.6(4)
N(8) Ru(1) N(1) C(10) 52.0(3)
N(2) Ru(1) N(4) N(5) 42.2(3)
N(2) Ru(1) N(4) C(4) -137.6(5)
N(4) Ru(1) N(2) N(3) -43.8(4)
N(4) Ru(1) N(2) C(1) 139.6(6)
N(2) Ru(1) N(6) N(7) -43.8(3)
N(2) Ru(1) N(6) C(7) 136.4(4)
N(6) Ru(1) N(2) N(3) 43.0(4)
N(6) Ru(1) N(2) C(1) -133.5(6)
N(2) Ru(1) N(8) C(12) -146.8(3)
N(2) Ru(1) N(8) C(16) 36.7(4)
N(8) Ru(1) N(2) N(3) -137.9(4)
N(8) Ru(1) N(2) C(1) 45.5(6)
N(4) Ru(1) N(6) N(7) 43.3(3)
N(4) Ru(1) N(6) C(7) -136.4(4)
N(6) Ru(1) N(4) N(5) -45.0(3)
N(6) Ru(1) N(4) C(4) 135.2(5)
N(4) Ru(1) N(8) C(12) 125.6(3)
N(4) Ru(1) N(8) C(16) -50.9(4)
N(8) Ru(1) N(4) N(5) 140.1(3)
N(8) Ru(1) N(4) C(4) -39.7(5)
N(6) Ru(1) N(8) C(12) 22.7(19)
N(6) Ru(1) N(8) C(16) -153.8(16)
N(8) Ru(1) N(6) N(7) 146.6(16)
N(8) Ru(1) N(6) C(7) -33(2)
Cl(22) Cl(21) C(20) Cl(1) -55.4(8)
Cl(21) Cl(22) C(20) Cl(1) 137.5(7)
Ru(1) O(1) C(11) O(2) 177.7(3)
Ru(1) O(1) C(11) C(10) -57.1(3)
Ru(1) O(1) C(11) C(12) 56.1(3)
C(19) O(1) C(11) O(2) 48.6(5)
C(19) O(1) C(11) C(10) 173.8(3)
C(19) O(1) C(11) C(12) -73.0(4)
C(18) O(2) C(11) O(1) 63.5(5)
C(18) O(2) C(11) C(10) -54.0(4)
C(18) O(2) C(11) C(12) -176.6(3)
C(17) O(3) C(10) N(1) -2.7(8)
C(17) O(3) C(10) C(11) -176.5(4)
Ru(1) N(1) C(10) O(3) -174.9(4)
Ru(1) N(1) C(10) C(11) -1.1(5)
Ru(1) N(2) N(3) C(3) -177.3(4)
Ru(1) N(2) N(3) B(1) 0.7(7)
Ru(1) N(2) C(1) C(2) 175.6(5)
N(3) N(2) C(1) C(2) -1.3(8)
C(1) N(2) N(3) C(3) 0.1(5)
C(1) N(2) N(3) B(1) 178.0(6)
N(2) N(3) C(3) C(2) 1.2(8)
N(2) N(3) B(1) N(5) 58.0(7)
N(2) N(3) B(1) N(7) -58.1(7)
C(3) N(3) B(1) N(5) -124.6(7)
C(3) N(3) B(1) N(7) 119.3(7)
B(1) N(3) C(3) C(2) -176.4(7)
Ru(1) N(4) N(5) C(6) -178.6(3)
Ru(1) N(4) N(5) B(1) 1.5(5)
Ru(1) N(4) C(4) C(5) 178.8(4)
N(5) N(4) C(4) C(5) -1.0(6)
C(4) N(4) N(5) C(6) 1.2(5)
C(4) N(4) N(5) B(1) -178.6(4)
N(4) N(5) C(6) C(5) -1.0(6)
N(4) N(5) B(1) N(3) -58.9(6)
N(4) N(5) B(1) N(7) 58.0(5)
C(6) N(5) B(1) N(3) 121.2(5)
C(6) N(5) B(1) N(7) -121.8(5)
B(1) N(5) C(6) C(5) 178.9(5)
Ru(1) N(6) N(7) C(9) 179.5(3)
Ru(1) N(6) N(7) B(1) 1.7(5)
Ru(1) N(6) C(7) C(8) -179.5(3)
N(7) N(6) C(7) C(8) 0.8(5)
C(7) N(6) N(7) C(9) -0.6(5)
C(7) N(6) N(7) B(1) -178.5(4)
N(6) N(7) C(9) C(8) 0.3(5)
N(6) N(7) B(1) N(3) 56.4(5)
N(6) N(7) B(1) N(5) -60.1(5)
C(9) N(7) B(1) N(3) -120.9(5)
C(9) N(7) B(1) N(5) 122.6(5)
B(1) N(7) C(9) C(8) 177.8(5)
Ru(1) N(8) C(12) C(11) 2.6(4)
Ru(1) N(8) C(12) C(13) -177.5(3)
Ru(1) N(8) C(16) C(15) 177.3(4)
C(12) N(8) C(16) C(15) 0.9(7)
C(16) N(8) C(12) C(11) 179.6(3)
C(16) N(8) C(12) C(13) -0.5(6)
N(2) C(1) C(2) C(3) 2.0(9)
C(1) C(2) C(3) N(3) -1.9(9)
N(4) C(4) C(5) C(6) 0.4(7)
C(4) C(5) C(6) N(5) 0.4(6)
N(6) C(7) C(8) C(9) -0.6(6)
C(7) C(8) C(9) N(7) 0.2(5)
O(3) C(10) C(11) O(1) -142.5(3)
O(3) C(10) C(11) O(2) -19.5(5)
O(3) C(10) C(11) C(12) 104.5(4)
N(1) C(10) C(11) O(1) 42.8(5)
N(1) C(10) C(11) O(2) 165.8(4)
N(1) C(10) C(11) C(12) -70.2(4)
O(1) C(11) C(12) N(8) -42.5(4)
O(1) C(11) C(12) C(13) 137.6(4)
O(2) C(11) C(12) N(8) -165.6(3)
O(2) C(11) C(12) C(13) 14.5(6)
C(10) C(11) C(12) N(8) 67.0(4)
C(10) C(11) C(12) C(13) -112.9(4)
N(8) C(12) C(13) C(14) 0.6(7)
C(11) C(12) C(13) C(14) -179.5(4)
C(12) C(13) C(14) C(15) -1.0(8)
C(13) C(14) C(15) C(16) 1.4(8)
C(14) C(15) C(16) N(8) -1.4(8)
